data_4313182
loop_
_publ_author_name
'Masahito Kodera'
'Yuuji Kajita'
'Yoshimitsu Tachi'
'Koji Kano'

_publ_section_title
;
 Structural Modulation of Cu(I) and Cu(II) Complexes of Sterically
 Hindered Tripyridine Ligands by the Bridgehead Alkyl Groups
;
_journal_name_full 'Inorganic Chemistry'
_journal_page_first 1193
_journal_page_last 1203
_journal_paper_doi 10.1021/ic026008m
_journal_volume 42
_journal_year 2003
_chemical_formula_moiety 'C20 H21 Cu N5 O6 '
_chemical_formula_sum 'C20 H21 Cu N5 O6'
_chemical_formula_weight 490.96
_space_group_IT_number 4
_symmetry_cell_setting monoclinic
_symmetry_Int_Tables_number 4
_symmetry_space_group_name_Hall 'P 2yb'
_symmetry_space_group_name_H-M 'P 1 21 1'
_cell_angle_alpha 90
_cell_angle_beta 103.24(3)
_cell_angle_gamma 90
_cell_formula_units_Z 2
_cell_length_a 8.222(3)
_cell_length_b 13.983(4)
_cell_length_c 9.332(3)
_cell_measurement_reflns_used 25
_cell_measurement_temperature 293.2
_cell_measurement_theta_max 14.9
_cell_measurement_theta_min 14.4
_cell_volume 1044.4(6)
_computing_cell_refinement 'MSC/AFC Diffractometer Control'
_computing_data_collection 'MSC/AFC Diffractometer Control'
_computing_data_reduction 'teXsan for Windows version 1.06 (MSC, 1997-1999)'
_computing_publication_material 'teXsan for Windows version 1.06 (MSC, 1997-1999)'
_computing_structure_refinement 'teXsan for Windows version 1.06 (MSC, 1997-1999)'
_computing_structure_solution
;
SAPI91 (Fan, 1991)
;
_diffrn_ambient_temperature 293.2
_diffrn_measurement_device 'Rigaku AFC7R'
_diffrn_measurement_method \w-2\q
_diffrn_orient_matrix_UB_11 -0.10882
_diffrn_orient_matrix_UB_12 0.00200
_diffrn_orient_matrix_UB_13 -0.07453
_diffrn_orient_matrix_UB_21 0.06114
_diffrn_orient_matrix_UB_22 -0.00288
_diffrn_orient_matrix_UB_23 -0.08101
_diffrn_orient_matrix_UB_31 -0.00551
_diffrn_orient_matrix_UB_32 -0.07143
_diffrn_orient_matrix_UB_33 0.00117
_diffrn_radiation_detector 'scintillation counter'
_diffrn_radiation_monochromator graphite
_diffrn_radiation_source 'Rigaku rotating anode'
_diffrn_radiation_type 'Mo K\a'
_diffrn_radiation_wavelength 0.7107
_diffrn_reflns_av_R_equivalents 0.01370
_diffrn_reflns_limit_h_max 10
_diffrn_reflns_limit_h_min 0
_diffrn_reflns_limit_k_max 18
_diffrn_reflns_limit_k_min 0
_diffrn_reflns_limit_l_max 11
_diffrn_reflns_limit_l_min -12
_diffrn_reflns_number 2668
_diffrn_reflns_reduction_process 'Lp corrections applied'
_diffrn_reflns_theta_max 27.49
_diffrn_reflns_theta_min 2.24
_diffrn_standards_decay_% -0.80
_diffrn_standards_interval_count 150
_diffrn_standards_number 3
_exptl_absorpt_coefficient_mu 1.095
_exptl_absorpt_correction_T_max 1.000
_exptl_absorpt_correction_T_min 0.782
_exptl_absorpt_correction_type
;
\y scans (North,Phillips & Matthews, 1968)
;
_exptl_crystal_colour blue
_exptl_crystal_density_diffrn 1.561
_exptl_crystal_density_meas ?
_exptl_crystal_description prismatic
_exptl_crystal_F_000 506.00
_exptl_crystal_size_max 0.60
_exptl_crystal_size_mid 0.50
_exptl_crystal_size_min 0.40
_refine_diff_density_max 1.03
_refine_diff_density_min -0.57
_refine_ls_extinction_coef 0.00000488(9)
_refine_ls_extinction_expression 'equ(3) Acta Cryst.(1968) A24, p213.'
_refine_ls_extinction_method 'Zachariasen (1967)'
_refine_ls_goodness_of_fit_all 1.985
_refine_ls_goodness_of_fit_ref 1.990
_refine_ls_hydrogen_treatment noref
_refine_ls_matrix_type full
_refine_ls_number_constraints 0
_refine_ls_number_parameters 289
_refine_ls_number_reflns 2369
_refine_ls_number_restraints 0
_refine_ls_R_factor_all 0.0395
_refine_ls_R_factor_gt 0.0400
_refine_ls_shift/su_max 0.0100
_refine_ls_shift/su_mean 0.0008
_refine_ls_structure_factor_coef F
_refine_ls_weighting_details unit
_refine_ls_weighting_scheme sigma
_refine_ls_wR_factor_all 0.0410
_refine_ls_wR_factor_ref 0.0410
_reflns_number_gt 2369
_reflns_number_total 2504
_reflns_threshold_expression I>2.00\s(I)
_cod_data_source_file ic026008m_8.cif
_cod_data_source_block '_master_file_afc7*.xtl'
_cod_depositor_comments
;
The following automatic conversions were performed:

'_exptl_crystal_density_meas' value 'not measured' was changed to '?'
- the value is perceived as not measured.

Automatic conversion script
Id: cif_fix_values 3008 2015-01-20 13:52:24Z robertas 
;
_cod_original_sg_symbol_H-M 'P 21 '
_cod_original_formula_sum 'C20 H21 Cu N5 O6 '
_cod_database_code 4313182

loop_
_symmetry_equiv_pos_as_xyz
'   +x,   +y,   +z'
'   -x,1/2+y,   -z'

loop_
_atom_site_label
_atom_site_fract_x
_atom_site_fract_y
_atom_site_fract_z
_atom_site_U_iso_or_equiv
_atom_site_occupancy
_atom_site_refinement_flags
_atom_site_adp_type
_atom_site_calc_flag
_atom_site_calc_attached_atom
Cu(1) 0.36921(4) 0.2708 0.19903(4) 0.03759(9) 1.000 . Uani d ?
O(1) 0.4050(5) 0.1725(3) 0.0583(4) 0.084(1) 1.000 . Uani d ?
O(2) 0.5980(9) 0.0949(4) 0.1948(6) 0.144(2) 1.000 . Uani d ?
O(3) 0.461(1) 0.0286(6) 0.008(1) 0.202(4) 1.000 . Uani d ?
O(4) 0.1406(3) 0.2738(4) 0.0751(2) 0.0531(7) 1.000 . Uani d ?
O(5) -0.0152(4) 0.2337(4) -0.1330(4) 0.103(2) 1.000 . Uani d ?
O(6) 0.2210(6) 0.3065(4) -0.1243(4) 0.104(2) 1.000 . Uani d ?
N(1) 0.3077(4) 0.1767(2) 0.3746(4) 0.0416(9) 1.000 . Uani d ?
N(2) 0.6043(3) 0.2921(2) 0.3052(3) 0.0358(8) 1.000 . Uani d ?
N(3) 0.3222(4) 0.3880(2) 0.3149(3) 0.0357(8) 1.000 . Uani d ?
N(4) 0.4833(7) 0.0966(4) 0.0855(7) 0.093(2) 1.000 . Uani d ?
N(5) 0.1169(4) 0.2719(5) -0.0674(3) 0.065(1) 1.000 . Uani d ?
C(1) 0.1195(8) 0.0712(4) 0.2052(7) 0.094(2) 1.000 . Uani d ?
C(2) 0.2135(5) 0.0969(3) 0.3556(6) 0.060(1) 1.000 . Uani d ?
C(3) 0.2027(8) 0.0393(4) 0.474(1) 0.073(2) 1.000 . Uani d ?
C(4) 0.2847(8) 0.0637(4) 0.6095(8) 0.079(2) 1.000 . Uani d ?
C(5) 0.3802(6) 0.1462(4) 0.6334(5) 0.061(1) 1.000 . Uani d ?
C(6) 0.3900(5) 0.2012(3) 0.5121(4) 0.039(1) 1.000 . Uani d ?
C(7) 0.6916(5) 0.3120(5) 0.0710(4) 0.073(2) 1.000 . Uani d ?
C(8) 0.7320(4) 0.2969(3) 0.2351(4) 0.047(1) 1.000 . Uani d ?
C(9) 0.8952(4) 0.2920(3) 0.3123(4) 0.049(1) 1.000 . Uani d ?
C(10) 0.9303(4) 0.2820(4) 0.4623(4) 0.0450(9) 1.000 . Uani d ?
C(11) 0.8009(4) 0.2823(4) 0.5335(3) 0.0385(8) 1.000 . Uani d ?
C(12) 0.6380(4) 0.2888(3) 0.4540(3) 0.0306(8) 1.000 . Uani d ?
C(13) 0.1889(8) 0.4794(4) 0.0941(6) 0.084(2) 1.000 . Uani d ?
C(14) 0.2328(5) 0.4655(3) 0.2579(5) 0.050(1) 1.000 . Uani d ?
C(15) 0.1834(6) 0.5325(3) 0.3447(6) 0.062(1) 1.000 . Uani d ?
C(16) 0.2256(8) 0.5223(4) 0.4937(8) 0.066(2) 1.000 . Uani d ?
C(17) 0.3235(6) 0.4454(3) 0.5554(5) 0.050(1) 1.000 . Uani d ?
C(18) 0.3722(5) 0.3796(3) 0.4641(4) 0.0341(9) 1.000 . Uani d ?
C(19) 0.4884(4) 0.2957(2) 0.5293(3) 0.0330(8) 1.000 . Uani d ?
C(20) 0.5608(5) 0.3167(3) 0.6946(4) 0.051(1) 1.000 . Uani d ?
H(1) 0.0572 0.0119 0.1939 0.063 1.000 . Uiso c ?
H(2) 0.1988 0.0604 0.1353 0.099 1.000 . Uiso c ?
H(3) 0.0442 0.1193 0.1516 0.099 1.000 . Uiso c ?
H(4) 0.1564 -0.0262 0.4602 0.078 1.000 . Uiso c ?
H(5) 0.2799 0.0250 0.6961 0.088 1.000 . Uiso c ?
H(6) 0.4350 0.1647 0.7334 0.059 1.000 . Uiso c ?
H(7) 0.6236 0.2700 0.0160 0.078 1.000 . Uiso c ?
H(8) 0.7926 0.3231 0.0332 0.070 1.000 . Uiso c ?
H(9) 0.6338 0.3792 0.0460 0.070 1.000 . Uiso c ?
H(10) 0.9859 0.2942 0.2626 0.059 1.000 . Uiso c ?
H(11) 1.0433 0.2730 0.5216 0.055 1.000 . Uiso c ?
H(12) 0.8362 0.2677 0.6429 0.061 1.000 . Uiso c ?
H(13) 0.1267 0.4276 0.0445 0.080 1.000 . Uiso c ?
H(14) 0.2919 0.4837 0.0557 0.080 1.000 . Uiso c ?
H(15) 0.1294 0.5378 0.0636 0.080 1.000 . Uiso c ?
H(16) 0.1207 0.5879 0.2997 0.064 1.000 . Uiso c ?
H(17) 0.1667 0.5602 0.5527 0.082 1.000 . Uiso c ?
H(18) 0.3540 0.4376 0.6602 0.053 1.000 . Uiso c ?
H(19) 0.6311 0.2648 0.7440 0.054 1.000 . Uiso c ?
H(20) 0.6248 0.3738 0.7120 0.054 1.000 . Uiso c ?
H(21) 0.4728 0.3232 0.7513 0.054 1.000 . Uiso c ?

loop_
_atom_site_aniso_label
_atom_site_aniso_U_11
_atom_site_aniso_U_22
_atom_site_aniso_U_33
_atom_site_aniso_U_12
_atom_site_aniso_U_13
_atom_site_aniso_U_23
Cu(1) 0.0290(2) 0.0537(2) 0.0268(2) 0.0050(3) -0.0003(1) -0.0080(3)
O(1) 0.086(3) 0.085(3) 0.076(2) 0.019(2) 0.011(2) -0.025(2)
O(2) 0.222(7) 0.095(4) 0.095(3) 0.053(4) -0.007(4) 0.011(3)
O(3) 0.171(8) 0.159(6) 0.257(8) 0.021(5) 0.009(6) -0.151(6)
O(4) 0.035(1) 0.093(2) 0.028(1) 0.007(2) 0.0001(8) -0.005(2)
O(5) 0.072(2) 0.156(5) 0.057(2) 0.003(2) -0.034(2) -0.022(2)
O(6) 0.130(3) 0.133(5) 0.071(2) -0.001(3) 0.065(2) 0.005(2)
N(1) 0.035(2) 0.038(2) 0.048(2) -0.004(1) 0.001(2) -0.000(2)
N(2) 0.029(1) 0.051(2) 0.025(1) 0.001(1) 0.0032(9) 0.000(1)
N(3) 0.031(1) 0.042(2) 0.032(2) -0.000(1) 0.003(1) -0.000(1)
N(4) 0.096(4) 0.083(4) 0.094(4) 0.033(3) 0.012(3) 0.016(3)
N(5) 0.062(2) 0.097(3) 0.033(1) 0.000(4) 0.000(1) -0.018(3)
C(1) 0.089(4) 0.068(4) 0.106(5) -0.030(3) -0.015(4) -0.023(3)
C(2) 0.043(2) 0.040(2) 0.091(4) -0.006(2) 0.002(2) -0.004(2)
C(3) 0.058(3) 0.050(3) 0.117(6) -0.009(3) 0.029(4) 0.009(3)
C(4) 0.081(4) 0.058(3) 0.107(5) -0.005(3) 0.039(3) 0.031(3)
C(5) 0.065(3) 0.066(3) 0.057(3) 0.005(2) 0.023(2) 0.023(2)
C(6) 0.029(2) 0.045(2) 0.041(2) 0.005(2) 0.008(2) 0.009(2)
C(7) 0.055(2) 0.132(5) 0.035(2) 0.005(3) 0.015(2) 0.007(2)
C(8) 0.041(2) 0.066(3) 0.036(2) 0.006(2) 0.013(1) 0.002(2)
C(9) 0.033(1) 0.061(3) 0.056(2) -0.004(2) 0.017(1) 0.001(2)
C(10) 0.026(1) 0.052(2) 0.053(2) 0.002(2) 0.000(1) -0.003(2)
C(11) 0.032(1) 0.046(2) 0.034(1) 0.000(2) -0.001(1) -0.001(2)
C(12) 0.030(1) 0.032(2) 0.028(1) 0.001(1) 0.004(1) -0.000(1)
C(13) 0.110(5) 0.076(4) 0.056(3) 0.026(3) -0.006(3) 0.021(3)
C(14) 0.048(2) 0.045(2) 0.053(2) 0.004(2) 0.005(2) 0.005(2)
C(15) 0.063(3) 0.044(2) 0.076(3) 0.017(2) 0.010(2) 0.008(2)
C(16) 0.075(4) 0.045(3) 0.084(4) 0.015(3) 0.028(3) -0.007(3)
C(17) 0.057(2) 0.050(2) 0.046(2) 0.006(2) 0.017(2) -0.009(2)
C(18) 0.031(2) 0.039(2) 0.033(2) -0.001(1) 0.008(1) -0.005(2)
C(19) 0.030(1) 0.044(2) 0.023(1) 0.000(1) 0.003(1) -0.001(1)
C(20) 0.048(2) 0.082(3) 0.022(1) 0.001(2) 0.005(1) -0.004(2)

loop_
_atom_type_symbol
_atom_type_oxidation_number
_atom_type_number_in_cell
_atom_type_scat_dispersion_real
_atom_type_scat_dispersion_imag
_atom_type_scat_source
C 0 40 0.002 0.002
;International Tables for Crystallography
(1992, Vol. C, Table 6.1.1.2)
;
H 0 42 0.000 0.000
;International Tables for Crystallography
(1992, Vol. C, Table 6.1.1.2)
;
N 0 10 0.004 0.003
;International Tables for Crystallography
(1992, Vol. C, Table 6.1.1.2)
;
O 0 12 0.008 0.006
;International Tables for Crystallography
(1992, Vol. C, Table 6.1.1.2)
;
Cu 0 2 0.263 1.266
;International Tables for Crystallography
(1992, Vol. C, Tables 4.2.6.8 and 6.1.1.1)
;

loop_
_geom_angle_atom_site_label_1
_geom_angle_atom_site_label_2
_geom_angle_atom_site_label_3
_geom_angle
_geom_angle_site_symmetry_1
_geom_angle_site_symmetry_2
_geom_angle_site_symmetry_3
_geom_angle_publ_flag
O(1) Cu(1) O(4) 83.8(2) . . . ?
O(1) Cu(1) N(1) 99.8(2) . . . ?
O(1) Cu(1) N(2) 99.2(2) . . . ?
O(1) Cu(1) N(3) 170.3(2) . . . ?
O(4) Cu(1) N(1) 95.6(2) . . . ?
O(4) Cu(1) N(2) 168.8(3) . . . ?
O(4) Cu(1) N(3) 91.3(2) . . . ?
N(1) Cu(1) N(2) 94.6(2) . . . ?
N(1) Cu(1) N(3) 89.0(2) . . . ?
N(2) Cu(1) N(3) 84.0(2) . . . ?
Cu(1) O(1) N(4) 127.7(6) . . . ?
Cu(1) O(4) N(5) 120.0(3) . . . ?
Cu(1) N(1) C(2) 127.4(5) . . . ?
Cu(1) N(1) C(6) 113.4(4) . . . ?
C(2) N(1) C(6) 118.9(6) . . . ?
Cu(1) N(2) C(8) 122.6(3) . . . ?
Cu(1) N(2) C(12) 117.0(3) . . . ?
C(8) N(2) C(12) 119.8(4) . . . ?
Cu(1) N(3) C(14) 125.9(4) . . . ?
Cu(1) N(3) C(18) 114.9(4) . . . ?
C(14) N(3) C(18) 118.8(5) . . . ?
O(1) N(4) O(2) 117.1(9) . . . ?
O(1) N(4) O(3) 124(1) . . . ?
O(2) N(4) O(3) 118(1) . . . ?
O(4) N(5) O(5) 115.1(6) . . . ?
O(4) N(5) O(6) 119.1(6) . . . ?
O(5) N(5) O(6) 125.8(5) . . . ?
C(2) C(1) H(1) 117.3 . . . no
C(2) C(1) H(2) 111.4 . . . no
C(2) C(1) H(3) 116.8 . . . no
H(1) C(1) H(2) 101.6 . . . no
H(1) C(1) H(3) 106.2 . . . no
H(2) C(1) H(3) 101.3 . . . no
N(1) C(2) C(1) 119.0(7) . . . ?
N(1) C(2) C(3) 121.1(7) . . . ?
C(1) C(2) C(3) 119.9(7) . . . ?
C(2) C(3) C(4) 119.8(7) . . . ?
C(2) C(3) H(4) 122.0 . . . no
C(4) C(3) H(4) 117.0 . . . no
C(3) C(4) C(5) 120.6(7) . . . ?
C(3) C(4) H(5) 122.3 . . . no
C(5) C(4) H(5) 117.1 . . . no
C(4) C(5) C(6) 117.9(7) . . . ?
C(4) C(5) H(6) 119.8 . . . no
C(6) C(5) H(6) 122.3 . . . no
N(1) C(6) C(5) 121.7(6) . . . ?
N(1) C(6) C(19) 117.0(4) . . . ?
C(5) C(6) C(19) 121.3(5) . . . ?
C(8) C(7) H(7) 117.2 . . . no
C(8) C(7) H(8) 112.2 . . . no
C(8) C(7) H(9) 109.5 . . . no
H(7) C(7) H(8) 111.6 . . . no
H(7) C(7) H(9) 105.6 . . . no
H(8) C(7) H(9) 98.9 . . . no
N(2) C(8) C(7) 118.8(4) . . . ?
N(2) C(8) C(9) 121.0(4) . . . ?
C(7) C(8) C(9) 120.2(5) . . . ?
C(8) C(9) C(10) 119.6(4) . . . ?
C(8) C(9) H(10) 121.0 . . . no
C(10) C(9) H(10) 119.4 . . . no
C(9) C(10) C(11) 119.2(4) . . . ?
C(9) C(10) H(11) 122.9 . . . no
C(11) C(10) H(11) 117.9 . . . no
C(10) C(11) C(12) 120.2(4) . . . ?
C(10) C(11) H(12) 114.2 . . . no
C(12) C(11) H(12) 125.0 . . . no
N(2) C(12) C(11) 120.0(4) . . . ?
N(2) C(12) C(19) 117.7(3) . . . ?
C(11) C(12) C(19) 122.2(4) . . . ?
C(14) C(13) H(13) 112.1 . . . no
C(14) C(13) H(14) 110.4 . . . no
C(14) C(13) H(15) 113.6 . . . no
H(13) C(13) H(14) 106.3 . . . no
H(13) C(13) H(15) 109.0 . . . no
H(14) C(13) H(15) 104.9 . . . no
N(3) C(14) C(13) 119.3(6) . . . ?
N(3) C(14) C(15) 121.9(6) . . . ?
C(13) C(14) C(15) 118.8(6) . . . ?
C(14) C(15) C(16) 119.7(6) . . . ?
C(14) C(15) H(16) 119.6 . . . no
C(16) C(15) H(16) 120.7 . . . no
C(15) C(16) C(17) 119.5(7) . . . ?
C(15) C(16) H(17) 118.6 . . . no
C(17) C(16) H(17) 120.4 . . . no
C(16) C(17) C(18) 119.0(6) . . . ?
C(16) C(17) H(18) 120.2 . . . no
C(18) C(17) H(18) 120.7 . . . no
N(3) C(18) C(17) 120.9(5) . . . ?
N(3) C(18) C(19) 118.8(4) . . . ?
C(17) C(18) C(19) 120.3(5) . . . ?
C(6) C(19) C(12) 110.6(4) . . . ?
C(6) C(19) C(18) 110.3(3) . . . ?
C(6) C(19) C(20) 109.8(4) . . . ?
C(12) C(19) C(18) 110.6(4) . . . ?
C(12) C(19) C(20) 107.4(4) . . . ?
C(18) C(19) C(20) 108.1(4) . . . ?
C(19) C(20) H(19) 112.4 . . . no
C(19) C(20) H(20) 113.6 . . . no
C(19) C(20) H(21) 112.7 . . . no
H(19) C(20) H(20) 107.4 . . . no
H(19) C(20) H(21) 104.0 . . . no
H(20) C(20) H(21) 106.0 . . . no

loop_
_geom_bond_atom_site_label_1
_geom_bond_atom_site_label_2
_geom_bond_distance
_geom_bond_site_symmetry_1
_geom_bond_site_symmetry_2
_geom_bond_publ_flag
Cu(1) O(1) 1.969(5) . . ?
Cu(1) O(4) 1.969(3) . . ?
Cu(1) N(1) 2.247(5) . . ?
Cu(1) N(2) 1.982(4) . . ?
Cu(1) N(3) 2.048(5) . . ?
O(1) N(4) 1.236(8) . . ?
O(2) N(4) 1.221(9) . . ?
O(3) N(4) 1.18(1) . . ?
O(4) N(5) 1.300(5) . . ?
O(5) N(5) 1.239(7) . . ?
O(6) N(5) 1.207(7) . . ?
N(1) C(2) 1.347(7) . . ?
N(1) C(6) 1.351(7) . . ?
N(2) C(8) 1.360(6) . . ?
N(2) C(12) 1.353(5) . . ?
N(3) C(14) 1.349(7) . . ?
N(3) C(18) 1.363(6) . . ?
C(1) C(2) 1.48(1) . . ?
C(1) H(1) 0.97 . . no
C(1) H(2) 1.03 . . no
C(1) H(3) 0.97 . . no
C(2) C(3) 1.38(1) . . ?
C(3) C(4) 1.34(1) . . ?
C(3) H(4) 0.99 . . no
C(4) C(5) 1.38(1) . . ?
C(4) H(5) 0.98 . . no
C(5) C(6) 1.386(8) . . ?
C(5) H(6) 0.97 . . no
C(6) C(19) 1.539(7) . . ?
C(7) C(8) 1.505(7) . . ?
C(7) H(7) 0.89 . . no
C(7) H(8) 0.99 . . no
C(7) H(9) 1.05 . . no
C(8) C(9) 1.372(7) . . ?
C(9) C(10) 1.370(7) . . ?
C(9) H(10) 0.96 . . no
C(10) C(11) 1.377(6) . . ?
C(10) H(11) 0.97 . . no
C(11) C(12) 1.378(5) . . ?
C(11) H(12) 1.02 . . no
C(12) C(19) 1.553(6) . . ?
C(13) C(14) 1.500(9) . . ?
C(13) H(13) 0.94 . . no
C(13) H(14) 0.99 . . no
C(13) H(15) 0.96 . . no
C(14) C(15) 1.360(9) . . ?
C(15) C(16) 1.36(1) . . ?
C(15) H(16) 0.97 . . no
C(16) C(17) 1.39(1) . . ?
C(16) H(17) 0.97 . . no
C(17) C(18) 1.375(7) . . ?
C(17) H(18) 0.96 . . no
C(18) C(19) 1.547(7) . . ?
C(19) C(20) 1.549(6) . . ?
C(20) H(19) 0.98 . . no
C(20) H(20) 0.95 . . no
C(20) H(21) 0.99 . . no

loop_
_geom_contact_atom_site_label_1
_geom_contact_atom_site_label_2
_geom_contact_distance
_geom_contact_site_symmetry_1
_geom_contact_site_symmetry_2
_geom_contact_publ_flag
O(2) H(18) 2.5653 . 2_646 no
O(2) H(17) 2.7273 . 2_646 no
O(2) C(17) 3.087(9) . 2_646 no
O(2) C(16) 3.11(1) . 2_646 no
O(3) H(9) 2.2471 . 2_645 no
O(3) H(14) 2.3286 . 2_645 no
O(3) H(5) 2.9545 . 1_554 no
O(3) C(7) 3.30(1) . 2_645 no
O(3) C(13) 3.30(1) . 2_645 no
O(4) H(10) 2.4039 . 1_455 no
O(4) H(8) 2.8809 . 1_455 no
O(4) C(9) 3.329(6) . 1_455 no
O(5) H(12) 2.2188 . 1_454 no
O(5) H(16) 2.5903 . 2_545 no
O(5) H(8) 2.7547 . 1_455 no
O(5) H(19) 2.9040 . 1_454 no
O(5) H(15) 3.0133 . 2_545 no
O(5) C(11) 3.206(6) . 1_454 no
O(5) C(15) 3.532(9) . 2_545 no
O(5) C(7) 3.569(9) . 1_455 no
O(6) H(21) 2.6058 . 1_554 no
O(6) C(20) 3.584(7) . 1_554 no
N(3) H(10) 2.9984 . 1_455 no
N(4) H(14) 2.9603 . 2_645 no
C(1) H(15) 2.8891 . 2_545 no
C(1) C(13) 3.55(1) . 2_545 no
C(3) H(17) 3.0043 . 2_546 no
C(3) C(11) 3.59(1) . 2_646 no
C(6) H(11) 3.0429 . 1_455 no
C(7) H(19) 3.0496 . 1_554 no
C(7) C(20) 3.430(7) . 1_554 no
C(10) H(4) 2.9084 . 2_656 no
C(11) H(4) 2.6999 . 2_656 no
C(13) H(1) 3.0054 . 2 no
C(20) H(7) 2.9966 . 1_556 no
H(1) H(15) 2.5633 . 2_545 no
H(1) H(13) 2.6618 . 2_545 no
H(3) H(15) 2.4609 . 2_545 no
H(7) H(19) 2.5548 . 1_554 no
H(7) H(21) 2.6062 . 1_554 no
H(12) H(16) 2.5785 . 2_646 no

loop_
_geom_torsion_atom_site_label_1
_geom_torsion_atom_site_label_2
_geom_torsion_atom_site_label_3
_geom_torsion_atom_site_label_4
_geom_torsion_site_symmetry_1
_geom_torsion_site_symmetry_2
_geom_torsion_site_symmetry_3
_geom_torsion_site_symmetry_4
_geom_torsion
_geom_torsion_publ_flag
Cu(1) O(1) N(4) O(2) . . . . -29(1) no
Cu(1) O(1) N(4) O(3) . . . . 156(1) no
Cu(1) O(4) N(5) O(5) . . . . 150.1(6) no
Cu(1) O(4) N(5) O(6) . . . . -30(1) no
Cu(1) N(1) C(2) C(1) . . . . -8.4(9) no
Cu(1) N(1) C(2) C(3) . . . . 172.0(6) no
Cu(1) N(1) C(6) C(5) . . . . -173.9(5) no
Cu(1) N(1) C(6) C(19) . . . . 9.0(6) no
Cu(1) N(2) C(8) C(7) . . . . 16.1(8) no
Cu(1) N(2) C(8) C(9) . . . . -166.5(5) no
Cu(1) N(2) C(12) C(11) . . . . 166.1(4) no
Cu(1) N(2) C(12) C(19) . . . . -15.9(6) no
Cu(1) N(3) C(14) C(13) . . . . -12.6(8) no
Cu(1) N(3) C(14) C(15) . . . . 168.5(5) no
Cu(1) N(3) C(18) C(17) . . . . -168.8(4) no
Cu(1) N(3) C(18) C(19) . . . . 12.6(6) no
O(1) Cu(1) O(4) N(5) . . . . -42.7(8) no
O(1) Cu(1) N(1) C(2) . . . . -39.9(5) no
O(1) Cu(1) N(1) C(6) . . . . 133.6(4) no
O(1) Cu(1) N(2) C(8) . . . . 41.5(5) no
O(1) Cu(1) N(2) C(12) . . . . -129.6(4) no
O(1) Cu(1) N(3) C(14) . . . . 20(2) no
O(1) Cu(1) N(3) C(18) . . . . -168(1) no
O(4) Cu(1) O(1) N(4) . . . . -138.3(8) no
O(4) Cu(1) N(1) C(2) . . . . 44.8(5) no
O(4) Cu(1) N(1) C(6) . . . . -141.7(4) no
O(4) Cu(1) N(2) C(8) . . . . -63(1) no
O(4) Cu(1) N(2) C(12) . . . . 125.6(8) no
O(4) Cu(1) N(3) C(14) . . . . -39.7(5) no
O(4) Cu(1) N(3) C(18) . . . . 132.8(4) no
N(1) Cu(1) O(1) N(4) . . . . -43.7(8) no
N(1) Cu(1) O(4) N(5) . . . . -142.0(8) no
N(1) Cu(1) N(2) C(8) . . . . 142.2(5) no
N(1) Cu(1) N(2) C(12) . . . . -28.9(4) no
N(1) Cu(1) N(3) C(14) . . . . -135.3(5) no
N(1) Cu(1) N(3) C(18) . . . . 37.2(3) no
N(1) C(2) C(3) C(4) . . . . 1(1) no
N(1) C(6) C(5) C(4) . . . . 1(1) no
N(1) C(6) C(19) C(12) . . . . -66.8(5) no
N(1) C(6) C(19) C(18) . . . . 55.9(6) no
N(1) C(6) C(19) C(20) . . . . 174.9(5) no
N(2) Cu(1) O(1) N(4) . . . . 52.6(8) no
N(2) Cu(1) O(4) N(5) . . . . 64(2) no
N(2) Cu(1) N(1) C(2) . . . . -140.1(5) no
N(2) Cu(1) N(1) C(6) . . . . 33.4(4) no
N(2) Cu(1) N(3) C(14) . . . . 130.0(5) no
N(2) Cu(1) N(3) C(18) . . . . -57.5(4) no
N(2) C(8) C(9) C(10) . . . . 0(1) no
N(2) C(12) C(11) C(10) . . . . 2(1) no
N(2) C(12) C(19) C(6) . . . . 74.6(5) no
N(2) C(12) C(19) C(18) . . . . -47.8(6) no
N(2) C(12) C(19) C(20) . . . . -165.5(5) no
N(3) Cu(1) O(1) N(4) . . . . 162(1) no
N(3) Cu(1) O(4) N(5) . . . . 128.9(8) no
N(3) Cu(1) N(1) C(2) . . . . 136.0(5) no
N(3) Cu(1) N(1) C(6) . . . . -50.5(4) no
N(3) Cu(1) N(2) C(8) . . . . -129.3(5) no
N(3) Cu(1) N(2) C(12) . . . . 59.6(4) no
N(3) C(14) C(15) C(16) . . . . 1(1) no
N(3) C(18) C(17) C(16) . . . . -1.5(9) no
N(3) C(18) C(19) C(6) . . . . -73.9(5) no
N(3) C(18) C(19) C(12) . . . . 48.7(6) no
N(3) C(18) C(19) C(20) . . . . 166.0(4) no
C(1) C(2) N(1) C(6) . . . . 178.4(6) no
C(1) C(2) C(3) C(4) . . . . -178.6(9) no
C(2) N(1) C(6) C(5) . . . . 0.2(8) no
C(2) N(1) C(6) C(19) . . . . -176.9(5) no
C(2) C(3) C(4) C(5) . . . . 0(1) no
C(3) C(2) N(1) C(6) . . . . -1(1) no
C(3) C(4) C(5) C(6) . . . . -1(1) no
C(4) C(5) C(6) C(19) . . . . 177.9(6) no
C(5) C(6) C(19) C(12) . . . . 116.2(5) no
C(5) C(6) C(19) C(18) . . . . -121.2(5) no
C(5) C(6) C(19) C(20) . . . . -2.2(7) no
C(6) C(19) C(12) C(11) . . . . -107.3(6) no
C(6) C(19) C(18) C(17) . . . . 107.5(6) no
C(7) C(8) N(2) C(12) . . . . -173.0(6) no
C(7) C(8) C(9) C(10) . . . . 177.4(7) no
C(8) N(2) C(12) C(11) . . . . -5.3(8) no
C(8) N(2) C(12) C(19) . . . . 172.8(5) no
C(8) C(9) C(10) C(11) . . . . -3(1) no
C(9) C(8) N(2) C(12) . . . . 4.4(9) no
C(9) C(10) C(11) C(12) . . . . 2(1) no
C(10) C(11) C(12) C(19) . . . . -176.1(6) no
C(11) C(12) C(19) C(18) . . . . 130.2(5) no
C(11) C(12) C(19) C(20) . . . . 12.5(7) no
C(12) C(19) C(18) C(17) . . . . -129.9(5) no
C(13) C(14) N(3) C(18) . . . . 175.2(6) no
C(13) C(14) C(15) C(16) . . . . -178.4(8) no
C(14) N(3) C(18) C(17) . . . . 4.2(8) no
C(14) N(3) C(18) C(19) . . . . -174.4(5) no
C(14) C(15) C(16) C(17) . . . . 2(1) no
C(15) C(14) N(3) C(18) . . . . -3.8(9) no
C(15) C(16) C(17) C(18) . . . . -2(1) no
C(16) C(17) C(18) C(19) . . . . 177.1(6) no
C(17) C(18) C(19) C(20) . . . . -12.6(7) no
